data_2212661
loop_
_publ_author_name
'Siero\'n, Les\/law'

_publ_section_title
;<i>trans</i>-Bis(hydrogen
 maleato-\k<i>O</i>)bis(pyridine-2-carboxamide-\k^2^<i>N</i>^1^,<i>O</i>)copper(II)
;
_journal_coeditor_code OM2103
_journal_issue 3
_journal_name_full 'Acta Crystallographica Section E'
_journal_page_first m862
_journal_page_last m864
_journal_paper_doi 10.1107/S1600536807008008
_journal_volume 63
_journal_year 2007
_chemical_formula_iupac '[Cu (C4 H3 O4)2 (C6 H6 N2 O)2]'
_chemical_formula_moiety 'C20 H18 Cu N4 O10'
_chemical_formula_sum 'C20 H18 Cu N4 O10'
_chemical_formula_weight 537.93
_chemical_name_systematic
;trans-Bis(hydrogen
 maleato-\kO)bis(pyridine-2-carboxamide-\k^2^N^1^,O)copper(II)
;
_space_group_IT_number 14
_symmetry_cell_setting monoclinic
_symmetry_space_group_name_Hall '-P 2ybc'
_symmetry_space_group_name_H-M 'P 1 21/c 1'
_atom_sites_solution_hydrogens difmap
_atom_sites_solution_primary direct
_atom_sites_solution_secondary direct
_cell_angle_alpha 90
_cell_angle_beta 91.190(8)
_cell_angle_gamma 90
_cell_formula_units_Z 2
_cell_length_a 11.0611(10)
_cell_length_b 12.6061(9)
_cell_length_c 7.8818(6)
_cell_measurement_reflns_used 6086
_cell_measurement_temperature 293
_cell_measurement_theta_max 28.93
_cell_measurement_theta_min 3.04
_cell_volume 1098.78(15)
_computing_cell_refinement 'CrysAlis RED (Oxford Diffraction, 2006)'
_computing_data_collection 'CrysAlis CCD (Oxford Diffraction, 2006)'
_computing_data_reduction 'CrysAlis RED'
_computing_molecular_graphics 'MERCURY (Macrae <i>et al.</i>,  2006)'
_computing_publication_material
;
PLATON (Spek, 2003) and publCIF (Westrip, 2007)
;
_computing_structure_refinement 'SHELXTL (Sheldrick, 2003)'
_computing_structure_solution 'SIR2002 (Burla <i>et al.</i>,  2003)'
_diffrn_ambient_temperature 293
_diffrn_detector_area_resol_mean 8.2356
_diffrn_measured_fraction_theta_full 0.994
_diffrn_measured_fraction_theta_max 0.994
_diffrn_measurement_device_type 'Kuma KM-4 CCD area-detector'
_diffrn_measurement_method \w
_diffrn_radiation_monochromator graphite
_diffrn_radiation_type MoK\a
_diffrn_radiation_wavelength 0.71073
_diffrn_reflns_av_R_equivalents 0.0167
_diffrn_reflns_av_sigmaI/netI 0.0121
_diffrn_reflns_limit_h_max 10
_diffrn_reflns_limit_h_min -13
_diffrn_reflns_limit_k_max 14
_diffrn_reflns_limit_k_min -14
_diffrn_reflns_limit_l_max 9
_diffrn_reflns_limit_l_min -9
_diffrn_reflns_number 9434
_diffrn_reflns_reduction_process
;
Profile-fitting data reduction algorithm based on 3D profile
analysis.
;
_diffrn_reflns_theta_full 25.00
_diffrn_reflns_theta_max 25.00
_diffrn_reflns_theta_min 3.05
_diffrn_standards_decay_% 0
_diffrn_standards_number 0
_exptl_absorpt_coefficient_mu 1.060
_exptl_absorpt_correction_T_max 0.857
_exptl_absorpt_correction_T_min 0.742
_exptl_absorpt_correction_type multi-scan
_exptl_absorpt_process_details '(CrysAlis RED; Oxford Diffraction, 2006)'
_exptl_crystal_colour Blue
_exptl_crystal_density_diffrn 1.626
_exptl_crystal_density_method 'Not measured'
_exptl_crystal_description Prism
_exptl_crystal_F_000 550
_exptl_crystal_size_max 0.30
_exptl_crystal_size_mid 0.30
_exptl_crystal_size_min 0.15
_refine_diff_density_max 0.187
_refine_diff_density_min -0.268
_refine_ls_extinction_coef 0.0138(16)
_refine_ls_extinction_expression Fc^*^=kFc[1+0.001xFc^2^\l^3^/sin(2\q)]^-1/4^
_refine_ls_extinction_method 'SHELXTL (Sheldrick, 2003)'
_refine_ls_goodness_of_fit_ref 1.139
_refine_ls_hydrogen_treatment mixed
_refine_ls_matrix_type full
_refine_ls_number_parameters 173
_refine_ls_number_reflns 1917
_refine_ls_number_restraints 0
_refine_ls_restrained_S_all 1.139
_refine_ls_R_factor_all 0.0286
_refine_ls_R_factor_gt 0.0233
_refine_ls_shift/su_max 0.000
_refine_ls_shift/su_mean 0.000
_refine_ls_structure_factor_coef Fsqd
_refine_ls_weighting_details 'calc w = 1/[\s^2^(Fo^2^)+(0.0452P)^2^+0.083P] where P=(Fo^2^+2Fc^2^)/3'
_refine_ls_weighting_scheme calc
_refine_ls_wR_factor_gt 0.0688
_refine_ls_wR_factor_ref 0.0721
_reflns_number_gt 1638
_reflns_number_total 1917
_reflns_threshold_expression I>2\s(I)
_cod_data_source_file om2103.cif
_cod_data_source_block I
_cod_original_sg_symbol_H-M 'P 21/c'
_cod_database_code 2212661
_cod_database_fobs_code 2212661

loop_
_symmetry_equiv_pos_site_id
_symmetry_equiv_pos_as_xyz
1 x,y,z
2 -x,1/2+y,1/2-z
3 -x,-y,-z
4 x,1/2-y,1/2+z

loop_
_atom_site_type_symbol
_atom_site_label
_atom_site_fract_x
_atom_site_fract_y
_atom_site_fract_z
_atom_site_U_iso_or_equiv
_atom_site_adp_type
_atom_site_calc_flag
_atom_site_refinement_flags
_atom_site_occupancy
Cu Cu 1.0000 0.0000 0.0000 0.03856(14) Uani d S 1
O O1 0.95633(11) 0.15112(9) -0.01833(14) 0.0394(3) Uani d . 1
N N1 1.12405(13) 0.05559(11) 0.15881(17) 0.0363(3) Uani d . 1
N N2 1.00579(15) 0.31430(12) 0.0719(2) 0.0403(4) Uani d . 1
H H21 0.950(2) 0.3383(16) 0.009(2) 0.049(6) Uiso d . 1
H H22 1.049(2) 0.3567(18) 0.133(3) 0.062(7) Uiso d . 1
C C1 1.02287(15) 0.21194(13) 0.0694(2) 0.0335(4) Uani d . 1
C C2 1.12450(15) 0.16242(12) 0.17043(18) 0.0336(4) Uani d . 1
C C3 1.21157(16) 0.21582(14) 0.2639(2) 0.0413(4) Uani d . 1
H H3 1.2118 0.2895 0.2689 0.050 Uiso calc R 1
C C4 1.29880(17) 0.15702(16) 0.3505(2) 0.0494(5) Uani d . 1
H H4 1.3581 0.1910 0.4159 0.059 Uiso calc R 1
C C5 1.29726(17) 0.04871(17) 0.3394(2) 0.0487(5) Uani d . 1
H H5 1.3555 0.0084 0.3967 0.058 Uiso calc R 1
C C6 1.20843(18) 0.00006(13) 0.2421(3) 0.0450(5) Uani d . 1
H H6 1.2075 -0.0736 0.2344 0.054 Uiso calc R 1
O O2 0.67825(15) 0.27222(12) 0.2760(2) 0.0741(5) Uani d . 1
H H2 0.733(3) 0.215(2) 0.316(3) 0.099(9) Uiso d . 1
O O3 0.51111(17) 0.29352(15) 0.1305(3) 0.0951(6) Uani d . 1
O O4 0.81568(13) 0.12346(11) 0.35161(18) 0.0599(4) Uani d . 1
O O5 0.85379(13) -0.03265(11) 0.23404(17) 0.0507(3) Uani d . 1
C C7 0.59001(19) 0.23517(17) 0.1829(3) 0.0582(5) Uani d . 1
C C8 0.58628(19) 0.12034(19) 0.1457(3) 0.0653(6) Uani d . 1
H H8 0.5164 0.0987 0.0878 0.078 Uiso calc R 1
C C9 0.66429(19) 0.04148(17) 0.1794(3) 0.0589(6) Uani d . 1
H H9 0.6377 -0.0256 0.1466 0.071 Uiso calc R 1
C C10 0.78695(16) 0.04426(14) 0.2612(2) 0.0398(4) Uani d . 1

loop_
_atom_site_aniso_label
_atom_site_aniso_U_11
_atom_site_aniso_U_22
_atom_site_aniso_U_33
_atom_site_aniso_U_12
_atom_site_aniso_U_13
_atom_site_aniso_U_23
Cu 0.0436(2) 0.02659(19) 0.0447(2) 0.00096(12) -0.01769(13) -0.00473(11)
O1 0.0442(7) 0.0292(6) 0.0441(6) 0.0014(5) -0.0167(5) -0.0049(5)
N1 0.0391(8) 0.0307(8) 0.0388(7) 0.0008(6) -0.0092(6) -0.0015(6)
N2 0.0446(9) 0.0297(8) 0.0461(8) 0.0022(7) -0.0159(7) -0.0053(7)
C1 0.0357(9) 0.0332(9) 0.0316(8) -0.0006(7) -0.0033(7) -0.0029(7)
C2 0.0341(9) 0.0343(9) 0.0324(8) -0.0004(7) -0.0035(7) -0.0023(6)
C3 0.0417(10) 0.0367(9) 0.0449(10) -0.0031(7) -0.0095(8) -0.0063(7)
C4 0.0399(10) 0.0593(13) 0.0486(10) -0.0066(9) -0.0141(8) -0.0047(9)
C5 0.0401(10) 0.0540(12) 0.0513(11) 0.0039(9) -0.0140(8) 0.0049(9)
C6 0.0474(11) 0.0377(10) 0.0493(10) 0.0054(8) -0.0124(9) 0.0029(7)
O2 0.0663(10) 0.0396(8) 0.1151(14) 0.0054(8) -0.0333(10) -0.0062(8)
O3 0.0778(12) 0.0805(12) 0.1253(15) 0.0327(10) -0.0400(11) 0.0053(11)
O4 0.0566(9) 0.0492(8) 0.0725(9) 0.0047(7) -0.0315(7) -0.0122(7)
O5 0.0511(8) 0.0399(7) 0.0609(8) 0.0095(6) -0.0047(6) 0.0075(6)
C7 0.0473(12) 0.0571(13) 0.0696(13) 0.0065(10) -0.0114(10) 0.0061(10)
C8 0.0424(11) 0.0657(14) 0.0867(16) 0.0031(10) -0.0252(11) -0.0162(12)
C9 0.0483(12) 0.0463(11) 0.0813(15) -0.0021(10) -0.0167(11) -0.0171(11)
C10 0.0427(10) 0.0333(9) 0.0431(9) -0.0016(8) -0.0078(8) 0.0068(8)

loop_
_atom_type_symbol
_atom_type_description
_atom_type_scat_dispersion_real
_atom_type_scat_dispersion_imag
_atom_type_scat_source
O O 0.0106 0.0060 'International Tables Vol C Tables 4.2.6.8 and 6.1.1.4'
N N 0.0061 0.0033 'International Tables Vol C Tables 4.2.6.8 and 6.1.1.4'
Cu Cu 0.3201 1.2651 'International Tables Vol C Tables 4.2.6.8 and 6.1.1.4'
H H 0.0000 0.0000 'International Tables Vol C Tables 4.2.6.8 and 6.1.1.4'
C C 0.0033 0.0016 'International Tables Vol C Tables 4.2.6.8 and 6.1.1.4'

loop_
_geom_angle_atom_site_label_1
_geom_angle_atom_site_label_2
_geom_angle_atom_site_label_3
_geom_angle
_geom_angle_publ_flag
O1 Cu O5 92.96(5) yes
O1 Cu N1 82.47(5) yes
O5 Cu N1 92.43(5) yes
Cu O1 C1 114.13(11) yes
Cu O5 C10 113.19(11) yes
C7 O2 H2 111.5(16) no
Cu N1 C6 126.87(12) no
C2 N1 C6 119.37(15) no
Cu N1 C2 113.59(11) no
C1 N2 H21 116.9(14) no
C1 N2 H22 123.1(15) no
H21 N2 H22 120(2) no
O1 C1 C2 117.45(14) no
N2 C1 C2 120.72(15) no
O1 C1 N2 121.82(16) no
C1 C2 C3 126.09(14) no
N1 C2 C1 112.18(14) no
N1 C2 C3 121.73(15) no
C2 C3 C4 118.33(16) no
C3 C4 C5 119.66(17) no
C4 C5 C6 119.18(17) no
N1 C6 C5 121.72(16) no
O2 C7 O3 120.3(2) no
O2 C7 C8 118.89(19) no
O3 C7 C8 120.8(2) no
C7 C8 C9 132.3(2) no
C8 C9 C10 130.2(2) no
O4 C10 C9 118.60(17) no
O5 C10 C9 116.58(16) no
O4 C10 O5 124.83(17) no
C2 C3 H3 121 no
C4 C3 H3 121 no
C3 C4 H4 120 no
C5 C4 H4 120 no
C4 C5 H5 120 no
C6 C5 H5 120 no
N1 C6 H6 119 no
C5 C6 H6 119 no
C7 C8 H8 114 no
C9 C8 H8 114 no
C8 C9 H9 115 no
C10 C9 H9 115 no

loop_
_geom_bond_atom_site_label_1
_geom_bond_atom_site_label_2
_geom_bond_distance
_geom_bond_publ_flag
Cu O1 1.9699(12) yes
Cu O5 2.5123(14) yes
Cu N1 1.9670(14) yes
O1 C1 1.260(2) yes
O2 C7 1.296(3) yes
O3 C7 1.208(3) yes
O4 C10 1.263(2) yes
O5 C10 1.241(2) yes
O2 H2 0.99(3) no
N1 C2 1.350(2) no
N1 C6 1.329(2) no
N2 C1 1.304(2) no
N2 H22 0.86(2) no
N2 H21 0.84(2) no
C1 C2 1.500(2) no
C2 C3 1.376(2) no
C3 C4 1.385(3) no
C4 C5 1.368(3) no
C5 C6 1.378(3) no
C7 C8 1.477(3) no
C8 C9 1.339(3) no
C9 C10 1.490(3) no
C3 H3 0.93 no
C4 H4 0.93 no
C5 H5 0.93 no
C6 H6 0.93 no
C8 H8 0.93 no
C9 H9 0.93 no

loop_
_geom_hbond_atom_site_label_D
_geom_hbond_atom_site_label_H
_geom_hbond_atom_site_label_A
_geom_hbond_site_symmetry_A
_geom_hbond_distance_DH
_geom_hbond_distance_HA
_geom_hbond_distance_DA
_geom_hbond_angle_DHA
_geom_hbond_publ_flag
O2 H2 O4 . 0.99(3) 1.50(3) 2.479(2) 172(2) yes
N2 H21 O4 4_554 0.84(2) 1.98(2) 2.811(2) 173(2) yes
N2 H22 O5 2_755 0.86(2) 2.04(2) 2.894(2) 175(2) yes
C3 H3 O5 2_755 0.93 2.36 3.252(2) 162 yes
C4 H4 O3 4_655 0.93 2.38 3.249(3) 156 yes
C6 H6 O2 2_745 0.93 2.32 3.138(2) 146 yes
